data_2100943
loop_
_publ_author_name
'Gatehouse, B. M.'
'Platts, S. N.'
'Williams, T. B.'

_publ_section_title
;
 Structure of anhydrous titanyl sulfate, titanyl sulfate monohydrate
 and prediction of a new structure
;
_journal_issue 3
_journal_name_full 'Acta Crystallographica Section B'
_journal_page_first 428
_journal_page_last 435
_journal_paper_doi 10.1107/S010876819201320X
_journal_volume 49
_journal_year 1993
_chemical_formula_moiety 'O5 Ti S, H2 O'
_chemical_formula_sum 'H2 O6 S Ti'
_chemical_formula_weight 177.97
_symmetry_cell_setting orthorhombic
_symmetry_space_group_name_Hall 'P 2ac 2ab'
_symmetry_space_group_name_H-M 'P 21 21 21'
_cell_angle_alpha 90.0
_cell_angle_beta 90.0
_cell_angle_gamma 90.0
_cell_formula_units_Z 4
_cell_length_a 9.8180(10)
_cell_length_b 5.1330(10)
_cell_length_c 8.614(2)
_cell_volume 434.11(14)
_diffrn_radiation_type Mo
_diffrn_radiation_wavelength 0.71073
_exptl_absorpt_coefficient_mu 2.346
_exptl_crystal_density_diffrn 2.72
_exptl_crystal_density_meas 2.71
_exptl_crystal_F_000 352
_cod_data_source_file al0545.cif
_cod_data_source_block al0545b
_cod_original_cell_volume 434.1(2)
_cod_original_formula_sum 'H2 O6 Ti S'
_cod_database_code 2100943

loop_
_atom_site_label
_atom_site_fract_x
_atom_site_fract_y
_atom_site_fract_z
_atom_site_U_iso_or_equiv
Ti .37425(2) .22658(3) .70950(2) .00685(3)
S .17395(2) .76008(5) .58652(3) .00734(4)
O(1) .47791(8) .96890(17) .73808(11) .0135(2)
O(2) .02950(9) .7171(2) .61355(12) .0172(2)
O(3) .29219(9) .2581(2) .91792(9) .0167(2)
O(4) .25851(11) .57182(17) .66777(12) .0165(2)
O(5) .20906(8) .02796(16) .63905(11) .0125(2)
O(6) .076810(10) .73800(3) .97764(10) .0180(2)
H(1) .022(3) .831(6) .930(3) .034(7)
H(2) .037(3) .604(7) .922(4) .051(9)

loop_
_geom_angle_atom_site_label_1
_geom_angle_atom_site_label_2
_geom_angle_atom_site_label_3
_geom_angle
O(4) S O(2) 112.28(6)
O(4) S O(5)d 109.61(5)
O(4) S O(3)c 107.44(6)
O(2) S O(5)d 108.51(5)
O(2) S O(3)c 111.32(6)
O(5)d S O(3)c 107.57(6)
O(1)a Ti O(1)b 90.980(10)
O(1)a Ti O(3) 100.23(4)
O(1)a Ti O(5) 97.65(4)
O(1)a Ti O(6)c 94.01(5)
O(1)a Ti O(4) 174.98(4)
O(1)b Ti O(3) 92.33(4)
O(1)b Ti O(5) 170.81(4)
O(1)b Ti O(6)c 89.69(4)
O(1)b Ti O(4) 84.63(4)
O(3) Ti O(5) 89.24(4)
O(3) Ti O(6)c 165.57(4)
O(3) Ti O(4) 82.41(4)
O(5) Ti O(6)c 86.58(4)
O(5) Ti O(4) 86.60(4)
O(6)c Ti O(4) 83.56(4)
Tid O(1) Tie 167.40(5)

loop_
_geom_bond_atom_site_label_1
_geom_bond_atom_site_label_2
_geom_bond_distance
Ti O(1)a 1.6870(9)
Ti O(1)b 1.9641(8)
Ti O(3) 1.9744(8)
Ti O(5) 2.0095(8)
Ti O(6)c 2.0623(9)
Ti O(4) 2.1356(10)
S O(4) 1.4536(10)
S O(2) 1.4540(9)
S O(5)d 1.4880(9)
S O(3)c 1.4928(8)
